data_7202842
loop_
_publ_author_name
'Beukes, J. A.'
'Mo, F.'
'van Beek, W.'

_publ_section_title
;
 X-Ray induced radiation damage in taurine: a combined X-ray
 diffraction and Raman study.
;
_journal_issue 33
_journal_name_full 'Physical chemistry chemical physics : PCCP'
_journal_page_first 4709
_journal_page_last 4720
_journal_paper_doi 10.1039/b703000b
_journal_volume 9
_journal_year 2007
_chemical_compound_source Commercial
_chemical_formula_moiety 'C2 H7 N O3 S'
_chemical_formula_sum 'C2 H7 N O3 S'
_chemical_formula_weight 125.15
_chemical_melting_point 328
_chemical_name_common '2-aminoethane sulfonic acid'
_chemical_name_systematic '2-aminoethane sulfonic acid'
_space_group_IT_number 14
_symmetry_cell_setting monoclinic
_symmetry_Int_Tables_number 14
_symmetry_space_group_name_Hall '-P 2ybc'
_symmetry_space_group_name_H-M 'P 1 21/c 1'
_atom_sites_solution_hydrogens geom
_atom_sites_solution_primary direct
_atom_sites_solution_secondary difmap
_audit_creation_date
;
'Thu May 18 11:12:32 2006'
;
_audit_creation_method
;
CrysAlis RED, Oxford Diffraction Ltd.,
Version 1.171.29.8 (release 17-03-2006 CrysAlis171 .NET)
(compiled Mar 17 2006,10:57:34)
and SHELXL-97 and manual editing
;
_cell_angle_alpha 90.00
_cell_angle_beta 94.09(3)
_cell_angle_gamma 90.00
_cell_formula_units_Z 4
_cell_length_a 5.2815(11)
_cell_length_b 11.644(2)
_cell_length_c 7.9276(16)
_cell_measurement_reflns_used 2110
_cell_measurement_temperature 296(1)
_cell_measurement_theta_max 24.6007
_cell_measurement_theta_min 4.3343
_cell_volume 486.29(16)
_computing_cell_refinement
;
CrysAlis RED, Oxford Diffraction Ltd.,
Version 1.171.29.8 (release 17-03-2006 CrysAlis171 .NET)
(compiled Mar 17 2006,10:57:34)
;
_computing_data_collection
;
CrysAlis CCD, Oxford Diffraction Ltd.,
Version 1.171.29.8 (release 17-03-2006 CrysAlis171 .NET)
(compiled Mar 17 2006,10:57:34)
;
_computing_data_reduction
;
CrysAlis RED, Oxford Diffraction Ltd.,
Version 1.171.29.8 (release 17-03-2006 CrysAlis171 .NET)
(compiled Mar 17 2006,10:57:34)
;
_computing_structure_refinement 'SHELXL-97 (Sheldrick, 1997)'
_diffrn_ambient_pressure 100
_diffrn_ambient_temperature 296(1)
_diffrn_detector_area_resol_mean 8.2896
_diffrn_measured_fraction_theta_full 0.895
_diffrn_measured_fraction_theta_max 0.895
_diffrn_measurement_details
;
1 omega -124.00 92.00 1.0000 10.0000
omega____ theta____ kappa____ phi______ omega'___ theta'___ frames
- -15.0000 0.0000 0.0000 0.0000 0.0000 216

2 omega -64.00 152.00 1.0000 20.0000
omega____ theta____ kappa____ phi______ omega'___ theta'___ frames
- 45.0000 0.0000 0.0000 0.0000 0.0000 216

;
_diffrn_measurement_device_type 'Oxford diffraction, KM 6, Onyx'
_diffrn_measurement_method '\w scans'
_diffrn_radiation_monochromator 'Si 111'
_diffrn_radiation_probe x-ray
_diffrn_radiation_type Synchrotron
_diffrn_radiation_wavelength 0.7256(1)
_diffrn_reflns_av_R_equivalents 0.0241
_diffrn_reflns_av_sigmaI/netI 0.0235
_diffrn_reflns_limit_h_max 9
_diffrn_reflns_limit_h_min -9
_diffrn_reflns_limit_k_max 20
_diffrn_reflns_limit_k_min -16
_diffrn_reflns_limit_l_max 10
_diffrn_reflns_limit_l_min -13
_diffrn_reflns_number 7608
_diffrn_reflns_theta_full 43.17
_diffrn_reflns_theta_max 43.17
_diffrn_reflns_theta_min 3.57
_diffrn_source Synchrotron
_diffrn_source_type ESRF
_diffrn_standards_decay_% 0
_diffrn_standards_interval_count 0
_diffrn_standards_interval_time 0
_diffrn_standards_number 0
_exptl_absorpt_coefficient_mu 0.525
_exptl_absorpt_correction_T_max 0.0
_exptl_absorpt_correction_T_min 0.0
_exptl_absorpt_correction_type none
_exptl_crystal_colour Transparent
_exptl_crystal_density_diffrn 1.709
_exptl_crystal_density_method 'not measured'
_exptl_crystal_description Prism
_exptl_crystal_F_000 264
_exptl_crystal_recrystallization_method Water
_exptl_crystal_size_max 0.125
_exptl_crystal_size_mid 0.100
_exptl_crystal_size_min 0.075
_refine_diff_density_max 0.344
_refine_diff_density_min -0.563
_refine_diff_density_rms 0.070
_refine_ls_extinction_coef none
_refine_ls_extinction_method none
_refine_ls_goodness_of_fit_ref 1.042
_refine_ls_hydrogen_treatment mixed
_refine_ls_matrix_type full
_refine_ls_number_parameters 92
_refine_ls_number_reflns 3044
_refine_ls_number_restraints 0
_refine_ls_restrained_S_all 1.042
_refine_ls_R_factor_all 0.0445
_refine_ls_R_factor_gt 0.0324
_refine_ls_shift/su_max 0.002
_refine_ls_shift/su_mean 0.000
_refine_ls_structure_factor_coef Fsqd
_refine_ls_weighting_details 'calc w=1/[\s^2^(Fo^2^)+(0.0587P)^2^+0.0538P] where P=(Fo^2^+2Fc^2^)/3'
_refine_ls_weighting_scheme calc
_refine_ls_wR_factor_gt 0.0897
_refine_ls_wR_factor_ref 0.1017
_reflns_number_gt 2366
_reflns_number_total 3044
_reflns_threshold_expression >2sigma(I)
_cod_data_source_file b703000b.txt
_cod_data_source_block fulltau2_3
_cod_original_cell_volume 486.29(17)
_cod_original_sg_symbol_H-M 'P 21/c'
_cod_database_code 7202842

loop_
_symmetry_equiv_pos_as_xyz
'x, y, z'
'-x, y+1/2, -z+1/2'
'-x, -y, -z'
'x, -y-1/2, z-1/2'

loop_
_atom_site_label
_atom_site_type_symbol
_atom_site_fract_x
_atom_site_fract_y
_atom_site_fract_z
_atom_site_U_iso_or_equiv
_atom_site_adp_type
_atom_site_occupancy
_atom_site_symmetry_multiplicity
_atom_site_calc_flag
_atom_site_refinement_flags
_atom_site_disorder_assembly
_atom_site_disorder_group
S1 S 0.79683(4) 0.65139(2) 0.14913(4) 0.0243(2) Uani 1 1 d . . .
O1 O 1.06502(19) 0.66229(11) 0.20633(25) 0.0379(4) Uani 1 1 d . . .
O2 O 0.65798(29) 0.75877(11) 0.14561(24) 0.0393(4) Uani 1 1 d . . .
O3 O 0.76827(22) 0.58899(10) -0.01141(17) 0.0314(3) Uani 1 1 d . . .
C1 C 0.78951(23) 0.44513(11) 0.31835(18) 0.0299(4) Uani 1 1 d . . .
C2 C 0.66001(21) 0.56129(11) 0.29990(18) 0.0276(4) Uani 1 1 d . . .
N1 N 0.73622(19) 0.37063(9) 0.16862(17) 0.0274(4) Uani 1 1 d . . .
H2A H 0.684(3) 0.6077(14) 0.4213(18) 0.038(4) Uiso 1 1 d . . .
H2B H 0.459(3) 0.5584(15) 0.2547(20) 0.042(4) Uiso 1 1 d . . .
H1A H 0.725(3) 0.4034(14) 0.4319(18) 0.037(4) Uiso 1 1 d . . .
H1B H 0.997(3) 0.4528(15) 0.3393(22) 0.044(4) Uiso 1 1 d . . .
H1 H 0.831(4) 0.4058(17) 0.0695(22) 0.051(5) Uiso 1 1 d . . .
H3 H 0.541(4) 0.3752(16) 0.1347(22) 0.049(5) Uiso 1 1 d . . .
H2 H 0.798(3) 0.2865(16) 0.1926(24) 0.050(5) Uiso 1 1 d . . .

loop_
_atom_site_aniso_label
_atom_site_aniso_U_11
_atom_site_aniso_U_22
_atom_site_aniso_U_33
_atom_site_aniso_U_23
_atom_site_aniso_U_13
_atom_site_aniso_U_12
S1 0.0207(3) 0.0183(3) 0.0339(3) -0.00075(15) 0.00265(19) 0.00096(14)
O1 0.0225(8) 0.0295(8) 0.0608(10) -0.0037(7) -0.0031(7) -0.0059(5)
O2 0.0421(8) 0.0258(7) 0.0510(9) 0.0045(6) 0.0109(7) 0.0129(6)
O3 0.0331(7) 0.0303(7) 0.0310(7) -0.0022(6) 0.0039(5) 0.0002(6)
C1 0.0309(10) 0.0255(10) 0.0326(10) 0.0035(7) -0.0033(8) -0.0013(7)
C2 0.0268(9) 0.0263(9) 0.0302(9) -0.0007(7) 0.0047(7) -0.0006(7)
N1 0.0254(8) 0.0228(8) 0.0341(9) 0.0018(6) 0.0036(6) 0.0015(6)

loop_
_atom_type_symbol
_atom_type_description
_atom_type_scat_dispersion_real
_atom_type_scat_dispersion_imag
_atom_type_scat_source
C C 0.0033 0.0017 'International Tables Vol C Tables 4.2.6.8 and 6.1.1.4'
H H 0.0000 0.0000 'International Tables Vol C Tables 4.2.6.8 and 6.1.1.4'
N N 0.0065 0.0034 'International Tables Vol C Tables 4.2.6.8 and 6.1.1.4'
O O 0.0114 0.0063 'International Tables Vol C Tables 4.2.6.8 and 6.1.1.4'
S S 0.1293 0.1292 'International Tables Vol C Tables 4.2.6.8 and 6.1.1.4'

loop_
_geom_angle_atom_site_label_1
_geom_angle_atom_site_label_2
_geom_angle_atom_site_label_3
_geom_angle
_geom_angle_site_symmetry_1
_geom_angle_site_symmetry_3
_geom_angle_publ_flag
O1 S1 O2 114.14(8) . . ?
O1 S1 O3 110.50(8) . . ?
O2 S1 O3 113.02(8) . . ?
O1 S1 C2 105.87(6) . . ?
O2 S1 C2 106.98(7) . . ?
O3 S1 C2 105.63(7) . . ?
N1 C1 C2 112.72(11) . . ?
C1 C2 S1 112.82(9) . . ?

loop_
_geom_bond_atom_site_label_1
_geom_bond_atom_site_label_2
_geom_bond_distance
_geom_bond_site_symmetry_2
_geom_bond_publ_flag
S1 O1 1.4616(11) . ?
S1 O2 1.4488(14) . ?
S1 O3 1.4639(14) . ?
S1 C2 1.7818(14) . ?
C1 N1 1.4809(19) . ?
C1 C2 1.5180(18) . ?

loop_
_cod_related_entry_id
_cod_related_entry_database
_cod_related_entry_code
1 ChemSpider 1091
